data_7239262
loop_
_publ_author_name
'Li, Ya'
'Huang, Haiji'
'Wang, Zhen'
'Yang, Fan'
'Li, Desheng'
'Qin, Bo'
'Ren, Xinfeng'

_publ_section_title
;
 Stereoselective synthesis of C-sulfonylated aziridines from halomethyl
 phenyl sulfone and N-tert-butanesulfinyl imines
;
_journal_issue 2
_journal_name_full 'RSC Adv.'
_journal_page_first 969
_journal_paper_doi 10.1039/C3RA44174A
_journal_volume 4
_journal_year 2014
_chemical_absolute_configuration ad
_chemical_formula_sum 'C18 H21 N O3 S2'
_chemical_formula_weight 363.48
_space_group_crystal_system orthorhombic
_space_group_IT_number 19
_space_group_name_Hall 'P 2ac 2ab'
_space_group_name_H-M_alt 'P 21 21 21'
_atom_sites_solution_hydrogens mixed
_audit_creation_method SHELXL-2013
_cell_angle_alpha 90
_cell_angle_beta 90
_cell_angle_gamma 90
_cell_formula_units_Z 4
_cell_length_a 9.8142(9)
_cell_length_b 10.5612(10)
_cell_length_c 17.6233(17)
_cell_measurement_reflns_used 9634
_cell_measurement_temperature 140(2)
_cell_measurement_theta_max 30.49
_cell_measurement_theta_min 2.25
_cell_volume 1826.7(3)
_computing_cell_refinement 'Bruker SAINT'
_computing_data_collection 'Bruker APEX2'
_computing_data_reduction 'Bruker SAINT'
_computing_molecular_graphics 'Bruker SHELXTL'
_computing_publication_material 'Bruker SHELXTL'
_computing_structure_refinement 'SHELXL-2013 (Sheldrick, 2013)'
_computing_structure_solution 'SHELXS-97 (Sheldrick, 2008)'
_diffrn_ambient_temperature 140(2)
_diffrn_measured_fraction_theta_full 1.000
_diffrn_measured_fraction_theta_max 0.999
_diffrn_measurement_device_type 'Bruker APEX-II CCD'
_diffrn_measurement_method '\f and \w scans'
_diffrn_radiation_type MoK\a
_diffrn_radiation_wavelength 0.71073
_diffrn_reflns_av_R_equivalents 0.0231
_diffrn_reflns_av_unetI/netI 0.0249
_diffrn_reflns_Laue_measured_fraction_full 1.000
_diffrn_reflns_Laue_measured_fraction_max 0.999
_diffrn_reflns_limit_h_max 14
_diffrn_reflns_limit_h_min -14
_diffrn_reflns_limit_k_max 15
_diffrn_reflns_limit_k_min -15
_diffrn_reflns_limit_l_max 20
_diffrn_reflns_limit_l_min -25
_diffrn_reflns_number 18077
_diffrn_reflns_point_group_measured_fraction_full 1.000
_diffrn_reflns_point_group_measured_fraction_max 0.997
_diffrn_reflns_theta_full 25.242
_diffrn_reflns_theta_max 30.570
_diffrn_reflns_theta_min 2.248
_exptl_absorpt_coefficient_mu 0.307
_exptl_absorpt_correction_T_max 0.746
_exptl_absorpt_correction_T_min 0.693
_exptl_absorpt_correction_type multi-scan
_exptl_absorpt_process_details sadabs
_exptl_crystal_colour colourless
_exptl_crystal_density_diffrn 1.322
_exptl_crystal_description block
_exptl_crystal_F_000 768
_exptl_crystal_size_max 0.350
_exptl_crystal_size_mid 0.260
_exptl_crystal_size_min 0.160
_refine_diff_density_max 0.299
_refine_diff_density_min -0.291
_refine_diff_density_rms 0.050
_refine_ls_abs_structure_details
; 
 Flack x determined using 2226 quotients [(I+)-(I-)]/[(I+)+(I-)] 
 (Parsons and Flack (2004), Acta Cryst. A60, s61). 
;
_refine_ls_abs_structure_Flack 0.024(16)
_refine_ls_extinction_method none
_refine_ls_goodness_of_fit_ref 1.090
_refine_ls_hydrogen_treatment mixed
_refine_ls_matrix_type full
_refine_ls_number_parameters 224
_refine_ls_number_reflns 5593
_refine_ls_number_restraints 0
_refine_ls_restrained_S_all 1.090
_refine_ls_R_factor_all 0.0297
_refine_ls_R_factor_gt 0.0264
_refine_ls_shift/su_max 0.006
_refine_ls_shift/su_mean 0.000
_refine_ls_structure_factor_coef Fsqd
_refine_ls_weighting_details 'w=1/[\s^2^(Fo^2^)+(0.0511P)^2^+0.0126P] where P=(Fo^2^+2Fc^2^)/3'
_refine_ls_weighting_scheme calc
_refine_ls_wR_factor_gt 0.0754
_refine_ls_wR_factor_ref 0.0778
_reflns_Friedel_coverage 0.769
_reflns_Friedel_fraction_full 1.000
_reflns_Friedel_fraction_max 0.994
_reflns_number_gt 5248
_reflns_number_total 5593
_reflns_threshold_expression 'I > 2\s(I)'
_cod_data_source_file c3ra44174a.txt
_cod_data_source_block mo_dm13579_0m
_cod_database_code 7239262
_shelx_space_group_comment
; 
The symmetry employed for this shelxl refinement is uniquely defined 
by the following loop, which should always be used as a source of 
symmetry information in preference to the above space-group names. 
They are only intended as comments. 
;
_shelx_estimated_absorpt_t_min 0.900
_shelx_estimated_absorpt_t_max 0.953
_shelxl_version_number 2013-4

loop_
_space_group_symop_operation_xyz
'x, y, z'
'x+1/2, -y+1/2, -z'
'-x, y+1/2, -z+1/2'
'-x+1/2, -y, z+1/2'

loop_
_atom_site_label
_atom_site_type_symbol
_atom_site_fract_x
_atom_site_fract_y
_atom_site_fract_z
_atom_site_U_iso_or_equiv
_atom_site_adp_type
_atom_site_occupancy
_atom_site_site_symmetry_order
_atom_site_calc_flag
_atom_site_refinement_flags_posn
_atom_site_refinement_flags_adp
N1 N 0.16717(14) 0.30216(13) 0.94918(8) 0.0210(2) Uani 1 1 d . .
O1 O 0.37323(13) 0.23765(12) 1.02781(7) 0.0265(3) Uani 1 1 d . .
O2 O 0.47408(14) 0.49283(13) 0.83785(9) 0.0339(3) Uani 1 1 d . .
O3 O 0.32018(14) 0.66645(12) 0.79616(9) 0.0347(3) Uani 1 1 d . .
S1 S 0.23229(4) 0.19365(3) 1.01062(2) 0.01985(9) Uani 1 1 d . .
S2 S 0.34711(4) 0.53222(4) 0.80352(3) 0.02539(10) Uani 1 1 d . .
C1 C 0.25108(16) 0.37155(14) 0.90377(9) 0.0201(3) Uani 1 1 d . .
H1 H 0.3461 0.3560 0.9083 0.024 Uiso 1 1 calc R U
C2 C 0.21255(15) 0.46032(14) 0.85293(9) 0.0204(3) Uani 1 1 d . .
C3 C 0.07029(16) 0.49415(13) 0.83211(9) 0.0186(3) Uani 1 1 d . .
C4 C -0.02246(17) 0.39922(15) 0.81270(9) 0.0218(3) Uani 1 1 d . .
H4 H 0.0070 0.3136 0.8108 0.026 Uiso 1 1 calc R U
C5 C -0.15738(18) 0.42860(17) 0.79616(10) 0.0267(3) Uani 1 1 d . .
H5 H -0.2198 0.3632 0.7835 0.032 Uiso 1 1 calc R U
C6 C -0.20063(17) 0.55367(19) 0.79810(10) 0.0284(3) Uani 1 1 d . .
H6 H -0.2930 0.5738 0.7875 0.034 Uiso 1 1 calc R U
C7 C -0.10894(19) 0.64916(17) 0.81552(11) 0.0281(4) Uani 1 1 d . .
H7 H -0.1382 0.7349 0.8155 0.034 Uiso 1 1 calc R U
C8 C 0.02539(18) 0.62033(15) 0.83302(10) 0.0237(3) Uani 1 1 d . .
H8 H 0.0872 0.6863 0.8457 0.028 Uiso 1 1 calc R U
C9 C 0.25221(18) 0.05532(15) 0.94761(9) 0.0240(3) Uani 1 1 d . .
C10 C 0.3507(2) 0.08464(18) 0.88324(10) 0.0327(4) Uani 1 1 d . .
H10A H 0.3701 0.0069 0.8549 0.049 Uiso 1 1 calc R U
H10B H 0.4357 0.1185 0.9042 0.049 Uiso 1 1 calc R U
H10C H 0.3098 0.1474 0.8492 0.049 Uiso 1 1 calc R U
C11 C 0.3096(2) -0.04807(18) 0.99947(11) 0.0373(4) Uani 1 1 d . .
H11A H 0.3196 -0.1269 0.9707 0.056 Uiso 1 1 calc R U
H11B H 0.2472 -0.0618 1.0421 0.056 Uiso 1 1 calc R U
H11C H 0.3988 -0.0217 1.0188 0.056 Uiso 1 1 calc R U
C12 C 0.1104(2) 0.0210(2) 0.91920(14) 0.0403(5) Uani 1 1 d . .
H12A H 0.0772 0.0878 0.8853 0.060 Uiso 1 1 calc R U
H12B H 0.0484 0.0126 0.9625 0.060 Uiso 1 1 calc R U
H12C H 0.1144 -0.0594 0.8915 0.060 Uiso 1 1 calc R U
C13 C 0.33881(16) 0.46585(15) 0.71151(10) 0.0250(3) Uani 1 1 d . .
C14 C 0.25886(19) 0.52401(17) 0.65614(11) 0.0309(4) Uani 1 1 d . .
H14 H 0.2078 0.5979 0.6678 0.037 Uiso 1 1 calc R U
C15 C 0.2550(2) 0.47259(19) 0.58418(11) 0.0348(4) Uani 1 1 d . .
H15 H 0.2005 0.5111 0.5461 0.042 Uiso 1 1 calc R U
C16 C 0.3302(2) 0.3650(2) 0.56702(12) 0.0349(4) Uani 1 1 d . .
H16 H 0.3276 0.3308 0.5172 0.042 Uiso 1 1 calc R U
C17 C 0.4095(2) 0.30699(18) 0.62267(12) 0.0336(4) Uani 1 1 d . .
H17 H 0.4605 0.2331 0.6108 0.040 Uiso 1 1 calc R U
C18 C 0.41393(18) 0.35704(16) 0.69523(11) 0.0287(4) Uani 1 1 d . .
H18 H 0.4675 0.3178 0.7335 0.034 Uiso 1 1 calc R U
H1N H 0.090(3) 0.311(2) 0.9517(12) 0.026(6) Uiso 1 1 d . .

loop_
_atom_site_aniso_label
_atom_site_aniso_U_11
_atom_site_aniso_U_22
_atom_site_aniso_U_33
_atom_site_aniso_U_23
_atom_site_aniso_U_13
_atom_site_aniso_U_12
N1 0.0140(6) 0.0248(6) 0.0242(6) 0.0050(5) -0.0001(5) 0.0028(5)
O1 0.0210(6) 0.0295(6) 0.0289(6) 0.0024(5) -0.0090(4) -0.0003(5)
O2 0.0148(6) 0.0391(7) 0.0476(8) 0.0099(6) -0.0031(5) -0.0045(5)
O3 0.0268(7) 0.0220(5) 0.0552(9) 0.0075(5) 0.0025(6) -0.0062(5)
S1 0.01875(17) 0.02283(16) 0.01797(16) 0.00205(13) -0.00076(13) 0.00124(13)
S2 0.01444(17) 0.02280(17) 0.0389(2) 0.00765(15) 0.00063(15) -0.00346(14)
C1 0.0145(7) 0.0207(6) 0.0250(7) 0.0005(5) -0.0009(6) -0.0004(5)
C2 0.0143(7) 0.0199(6) 0.0271(7) 0.0030(5) 0.0002(5) -0.0019(5)
C3 0.0149(6) 0.0210(6) 0.0199(7) 0.0029(5) 0.0012(5) 0.0009(5)
C4 0.0202(7) 0.0236(6) 0.0218(7) 0.0008(5) -0.0005(6) -0.0017(6)
C5 0.0192(7) 0.0357(8) 0.0253(8) 0.0011(6) -0.0029(6) -0.0041(6)
C6 0.0167(7) 0.0442(9) 0.0242(8) 0.0085(7) 0.0001(6) 0.0056(6)
C7 0.0224(8) 0.0285(7) 0.0335(9) 0.0095(6) 0.0057(7) 0.0079(6)
C8 0.0193(7) 0.0210(6) 0.0308(8) 0.0046(6) 0.0036(6) 0.0021(6)
C9 0.0241(8) 0.0235(7) 0.0245(7) -0.0008(5) -0.0034(6) 0.0031(6)
C10 0.0367(10) 0.0352(9) 0.0261(8) -0.0023(7) 0.0039(7) 0.0104(8)
C11 0.0503(12) 0.0250(8) 0.0366(10) 0.0054(7) -0.0038(8) 0.0070(8)
C12 0.0309(10) 0.0379(9) 0.0521(13) -0.0120(9) -0.0103(9) -0.0037(8)
C13 0.0152(7) 0.0253(7) 0.0345(8) 0.0113(6) 0.0054(6) -0.0011(6)
C14 0.0218(8) 0.0307(8) 0.0402(9) 0.0146(7) 0.0044(7) 0.0035(7)
C15 0.0277(9) 0.0397(9) 0.0370(9) 0.0162(8) 0.0011(7) -0.0008(8)
C16 0.0304(10) 0.0370(9) 0.0371(9) 0.0075(7) 0.0041(8) -0.0065(8)
C17 0.0268(9) 0.0282(8) 0.0459(10) 0.0063(8) 0.0076(8) 0.0000(7)
C18 0.0195(8) 0.0246(7) 0.0419(10) 0.0123(7) 0.0035(7) 0.0007(6)

loop_
_atom_type_symbol
_atom_type_description
_atom_type_scat_dispersion_real
_atom_type_scat_dispersion_imag
_atom_type_scat_source
C C 0.0033 0.0016 'International Tables Vol C Tables 4.2.6.8 and 6.1.1.4'
H H 0.0000 0.0000 'International Tables Vol C Tables 4.2.6.8 and 6.1.1.4'
N N 0.0061 0.0033 'International Tables Vol C Tables 4.2.6.8 and 6.1.1.4'
O O 0.0106 0.0060 'International Tables Vol C Tables 4.2.6.8 and 6.1.1.4'
S S 0.1246 0.1234 'International Tables Vol C Tables 4.2.6.8 and 6.1.1.4'

loop_
_geom_angle_atom_site_label_1
_geom_angle_atom_site_label_2
_geom_angle_atom_site_label_3
_geom_angle
C1 N1 S1 120.61(11)
C1 N1 H1N 124.5(17)
S1 N1 H1N 114.8(17)
O1 S1 N1 105.55(7)
O1 S1 C9 105.71(8)
N1 S1 C9 100.97(7)
O2 S2 O3 118.45(9)
O2 S2 C2 108.44(8)
O3 S2 C2 109.32(8)
O2 S2 C13 108.02(9)
O3 S2 C13 107.31(8)
C2 S2 C13 104.41(8)
C2 C1 N1 126.43(15)
C2 C1 H1 116.8
N1 C1 H1 116.8
C1 C2 C3 126.39(14)
C1 C2 S2 114.76(12)
C3 C2 S2 118.69(11)
C4 C3 C8 118.67(15)
C4 C3 C2 119.99(13)
C8 C3 C2 121.32(14)
C5 C4 C3 120.77(15)
C5 C4 H4 119.6
C3 C4 H4 119.6
C6 C5 C4 119.89(16)
C6 C5 H5 120.1
C4 C5 H5 120.1
C7 C6 C5 119.96(16)
C7 C6 H6 120.0
C5 C6 H6 120.0
C6 C7 C8 120.42(16)
C6 C7 H7 119.8
C8 C7 H7 119.8
C7 C8 C3 120.26(16)
C7 C8 H8 119.9
C3 C8 H8 119.9
C10 C9 C12 112.56(16)
C10 C9 C11 110.87(15)
C12 C9 C11 111.27(17)
C10 C9 S1 110.77(12)
C12 C9 S1 106.82(12)
C11 C9 S1 104.15(12)
C9 C10 H10A 109.5
C9 C10 H10B 109.5
H10A C10 H10B 109.5
C9 C10 H10C 109.5
H10A C10 H10C 109.5
H10B C10 H10C 109.5
C9 C11 H11A 109.5
C9 C11 H11B 109.5
H11A C11 H11B 109.5
C9 C11 H11C 109.5
H11A C11 H11C 109.5
H11B C11 H11C 109.5
C9 C12 H12A 109.5
C9 C12 H12B 109.5
H12A C12 H12B 109.5
C9 C12 H12C 109.5
H12A C12 H12C 109.5
H12B C12 H12C 109.5
C14 C13 C18 121.08(17)
C14 C13 S2 119.53(14)
C18 C13 S2 119.38(13)
C15 C14 C13 119.01(17)
C15 C14 H14 120.5
C13 C14 H14 120.5
C14 C15 C16 120.50(17)
C14 C15 H15 119.7
C16 C15 H15 119.7
C15 C16 C17 120.21(19)
C15 C16 H16 119.9
C17 C16 H16 119.9
C18 C17 C16 119.99(18)
C18 C17 H17 120.0
C16 C17 H17 120.0
C17 C18 C13 119.19(17)
C17 C18 H18 120.4
C13 C18 H18 120.4

loop_
_geom_bond_atom_site_label_1
_geom_bond_atom_site_label_2
_geom_bond_distance
N1 C1 1.362(2)
N1 S1 1.7011(14)
N1 H1N 0.77(3)
O1 S1 1.4903(12)
O2 S2 1.4463(14)
O3 S2 1.4479(13)
S1 C9 1.8454(16)
S2 C2 1.7547(16)
S2 C13 1.7685(19)
C1 C2 1.351(2)
C1 H1 0.9500
C2 C3 1.487(2)
C3 C4 1.397(2)
C3 C8 1.404(2)
C4 C5 1.391(2)
C4 H4 0.9500
C5 C6 1.388(3)
C5 H5 0.9500
C6 C7 1.386(3)
C6 H6 0.9500
C7 C8 1.388(2)
C7 H7 0.9500
C8 H8 0.9500
C9 C10 1.522(3)
C9 C12 1.523(3)
C9 C11 1.531(2)
C10 H10A 0.9800
C10 H10B 0.9800
C10 H10C 0.9800
C11 H11A 0.9800
C11 H11B 0.9800
C11 H11C 0.9800
C12 H12A 0.9800
C12 H12B 0.9800
C12 H12C 0.9800
C13 C14 1.395(2)
C13 C18 1.395(2)
C14 C15 1.380(3)
C14 H14 0.9500
C15 C16 1.389(3)
C15 H15 0.9500
C16 C17 1.394(3)
C16 H16 0.9500
C17 C18 1.384(3)
C17 H17 0.9500
C18 H18 0.9500

loop_
_geom_hbond_atom_site_label_D
_geom_hbond_atom_site_label_H
_geom_hbond_atom_site_label_A
_geom_hbond_distance_DH
_geom_hbond_distance_HA
_geom_hbond_distance_DA
_geom_hbond_angle_DHA
_geom_hbond_site_symmetry_A
C1 H1 O2 0.95 2.28 2.789(2) 112.6 .
N1 H1N O1 0.77(3) 2.22(3) 2.9433(19) 159(2) 2_457

loop_
_geom_torsion_atom_site_label_1
_geom_torsion_atom_site_label_2
_geom_torsion_atom_site_label_3
_geom_torsion_atom_site_label_4
_geom_torsion
C1 N1 S1 O1 25.90(14)
C1 N1 S1 C9 -83.99(14)
S1 N1 C1 C2 -179.91(13)
N1 C1 C2 C3 -4.7(3)
N1 C1 C2 S2 180.00(13)
O2 S2 C2 C1 -9.03(15)
O3 S2 C2 C1 -139.49(13)
C13 S2 C2 C1 105.95(13)
O2 S2 C2 C3 175.26(12)
O3 S2 C2 C3 44.79(15)
C13 S2 C2 C3 -69.77(14)
C1 C2 C3 C4 -49.8(2)
S2 C2 C3 C4 125.35(14)
C1 C2 C3 C8 128.79(17)
S2 C2 C3 C8 -56.0(2)
C8 C3 C4 C5 -1.3(2)
C2 C3 C4 C5 177.29(15)
C3 C4 C5 C6 0.7(2)
C4 C5 C6 C7 0.9(3)
C5 C6 C7 C8 -1.7(3)
C6 C7 C8 C3 1.0(3)
C4 C3 C8 C7 0.5(2)
C2 C3 C8 C7 -178.10(16)
O1 S1 C9 C10 -48.42(14)
N1 S1 C9 C10 61.34(14)
O1 S1 C9 C12 -171.33(13)
N1 S1 C9 C12 -61.57(14)
O1 S1 C9 C11 70.83(14)
N1 S1 C9 C11 -179.41(13)
O2 S2 C13 C14 -155.29(13)
O3 S2 C13 C14 -26.53(16)
C2 S2 C13 C14 89.44(15)
O2 S2 C13 C18 23.84(15)
O3 S2 C13 C18 152.60(13)
C2 S2 C13 C18 -91.44(14)
C18 C13 C14 C15 -0.2(3)
S2 C13 C14 C15 178.90(13)
C13 C14 C15 C16 -0.4(3)
C14 C15 C16 C17 0.6(3)
C15 C16 C17 C18 -0.3(3)
C16 C17 C18 C13 -0.2(3)
C14 C13 C18 C17 0.5(3)
S2 C13 C18 C17 -178.60(14)
